data_1504881
loop_
_publ_author_name
'Feng, Chen-Guo'
'Wang, Zhi-Qian'
'Shao, Cheng'
'Xu, Ming-Hua'
'Lin, Guo-Qiang'

_publ_section_title
;
 Highly practical catalytic asymmetric 1,4-addition of arylboronic acids
 in water using new hydrophilic chiral bicyclo[3.3.0] diene ligands.
;
_journal_issue 18
_journal_name_full 'Organic letters'
_journal_page_first 4101
_journal_page_last 4104
_journal_paper_doi 10.1021/ol801665z
_journal_volume 10
_journal_year 2008
_chemical_absolute_configuration ad
_chemical_formula_sum 'C12 H14 O4'
_chemical_formula_weight 222.23
_chemical_name_systematic
; 
 ? 
;
_space_group_IT_number 19
_symmetry_cell_setting orthorhombic
_symmetry_space_group_name_Hall 'P 2ac 2ab'
_symmetry_space_group_name_H-M 'P 21 21 21'
_atom_sites_solution_hydrogens geom
_atom_sites_solution_primary direct
_atom_sites_solution_secondary difmap
_audit_creation_method SHELXL-97
_cell_angle_alpha 90.00
_cell_angle_beta 90.00
_cell_angle_gamma 90.00
_cell_formula_units_Z 4
_cell_length_a 6.1336(7)
_cell_length_b 11.7280(14)
_cell_length_c 14.5571(17)
_cell_measurement_reflns_used 1098
_cell_measurement_temperature 293(2)
_cell_measurement_theta_max 47.437
_cell_measurement_theta_min 4.460
_cell_volume 1047.2(2)
_computing_cell_refinement 'Bruker SMART'
_computing_data_collection 'Bruker SMART'
_computing_data_reduction 'Bruker SHELXTL'
_computing_molecular_graphics 'Bruker SHELXTL'
_computing_publication_material 'Bruker SHELXTL'
_computing_structure_refinement 'SHELXL-97 (Sheldrick, 1997)'
_computing_structure_solution 'SHELXS-97 (Sheldrick, 1990)'
_diffrn_ambient_temperature 293(2)
_diffrn_measured_fraction_theta_full 1.000
_diffrn_measured_fraction_theta_max 1.000
_diffrn_measurement_device_type 'CCD area detector'
_diffrn_measurement_method 'phi and omega scans'
_diffrn_radiation_monochromator graphite
_diffrn_radiation_source 'fine-focus sealed tube'
_diffrn_radiation_type MoK\a
_diffrn_radiation_wavelength 0.71073
_diffrn_reflns_av_R_equivalents 0.0711
_diffrn_reflns_av_sigmaI/netI 0.0565
_diffrn_reflns_limit_h_max 7
_diffrn_reflns_limit_h_min -7
_diffrn_reflns_limit_k_max 14
_diffrn_reflns_limit_k_min -11
_diffrn_reflns_limit_l_max 18
_diffrn_reflns_limit_l_min -17
_diffrn_reflns_number 6189
_diffrn_reflns_theta_full 26.99
_diffrn_reflns_theta_max 26.99
_diffrn_reflns_theta_min 2.23
_exptl_absorpt_coefficient_mu 0.106
_exptl_absorpt_correction_T_max 1.00000
_exptl_absorpt_correction_T_min 0.75153
_exptl_absorpt_correction_type empirical
_exptl_crystal_colour colorless
_exptl_crystal_density_diffrn 1.410
_exptl_crystal_density_method 'not measured'
_exptl_crystal_description prismatic
_exptl_crystal_F_000 472
_exptl_crystal_size_max 0.303
_exptl_crystal_size_mid 0.153
_exptl_crystal_size_min 0.133
_refine_diff_density_max 0.115
_refine_diff_density_min -0.123
_refine_diff_density_rms 0.032
_refine_ls_abs_structure_details 'Flack H D (1983), Acta Cryst. A39, 876-881'
_refine_ls_abs_structure_Flack 10(10)
_refine_ls_extinction_method none
_refine_ls_goodness_of_fit_ref 0.893
_refine_ls_hydrogen_treatment mixed
_refine_ls_matrix_type full
_refine_ls_number_parameters 201
_refine_ls_number_reflns 1337
_refine_ls_number_restraints 1
_refine_ls_restrained_S_all 0.893
_refine_ls_R_factor_all 0.0564
_refine_ls_R_factor_gt 0.0392
_refine_ls_shift/su_max 0.001
_refine_ls_shift/su_mean 0.000
_refine_ls_structure_factor_coef Fsqd
_refine_ls_weighting_details 'calc w=1/[\s^2^(Fo^2^)+(0.0211P)^2^+0.0000P] where P=(Fo^2^+2Fc^2^)/3'
_refine_ls_weighting_scheme calc
_refine_ls_wR_factor_gt 0.0616
_refine_ls_wR_factor_ref 0.0655
_reflns_number_gt 965
_reflns_number_total 1337
_reflns_threshold_expression >2sigma(I)
_cod_data_source_file ol801665z_si_002.cif
_cod_data_source_block cd26161
_cod_depositor_comments
;
The following automatic conversions were performed:

'_symmetry_cell_setting' value 'Orthorhombic' changed to
'orthorhombic' according to
/home/saulius/struct/CIF-dictionaries/cif_core.dic dictionary named
'cif_core.dic' version 2.4.1 from 2010-06-29.

Automatic conversion script
Id: cif_fix_values 1715 2011-07-08 13:25:40Z adriana 
;
_cod_original_sg_symbol_H-M P2(1)2(1)2(1)
_cod_database_code 1504881

loop_
_symmetry_equiv_pos_as_xyz
'x, y, z'
'-x+1/2, -y, z+1/2'
'-x, y+1/2, -z+1/2'
'x+1/2, -y+1/2, -z'

loop_
_atom_site_label
_atom_site_type_symbol
_atom_site_fract_x
_atom_site_fract_y
_atom_site_fract_z
_atom_site_U_iso_or_equiv
_atom_site_adp_type
_atom_site_occupancy
_atom_site_symmetry_multiplicity
_atom_site_calc_flag
_atom_site_refinement_flags
O1 O 0.6675(3) -0.08856(15) 0.44743(12) 0.0612(6) Uani 1 1 d .
O2 O 0.4718(3) 0.02991(15) 0.53827(10) 0.0524(5) Uani 1 1 d .
O3 O 0.7686(3) 0.28013(14) 0.21452(11) 0.0481(5) Uani 1 1 d .
O4 O 1.0417(3) 0.17162(13) 0.26784(10) 0.0450(5) Uani 1 1 d .
C1 C 0.5525(4) 0.0962(2) 0.38009(16) 0.0398(6) Uani 1 1 d .
C2 C 0.6291(4) 0.0288(2) 0.46624(15) 0.0431(6) Uani 1 1 d .
C3 C 0.8320(5) 0.0874(3) 0.49527(17) 0.0502(7) Uani 1 1 d .
C4 C 0.8792(5) 0.1750(2) 0.44357(17) 0.0462(7) Uani 1 1 d .
C5 C 0.7174(4) 0.1945(2) 0.36878(16) 0.0395(6) Uani 1 1 d .
C6 C 0.8119(4) 0.1836(2) 0.26976(15) 0.0374(6) Uani 1 1 d .
C7 C 0.7035(5) 0.0800(2) 0.23279(17) 0.0460(6) Uani 1 1 d .
C8 C 0.5673(4) 0.0334(2) 0.29063(17) 0.0465(7) Uani 1 1 d .
C9 C 0.5066(6) -0.1554(3) 0.4918(2) 0.0590(9) Uani 1 1 d .
C10 C 0.3470(5) -0.0713(3) 0.5285(2) 0.0601(8) Uani 1 1 d D
C11 C 0.9472(5) 0.3561(3) 0.2267(3) 0.0592(8) Uani 1 1 d .
C12 C 1.1334(5) 0.2813(3) 0.2522(2) 0.0578(9) Uani 1 1 d .
H1 H 0.414(4) 0.1204(18) 0.3897(14) 0.035(6) Uiso 1 1 d .
H3 H 0.918(4) 0.055(2) 0.5469(16) 0.059(8) Uiso 1 1 d .
H4 H 1.009(4) 0.222(2) 0.4529(16) 0.060(8) Uiso 1 1 d .
H5 H 0.655(4) 0.2690(18) 0.3750(14) 0.037(6) Uiso 1 1 d .
H7 H 0.734(4) 0.0557(18) 0.1750(16) 0.047(7) Uiso 1 1 d .
H8 H 0.482(4) -0.034(2) 0.2795(15) 0.057(7) Uiso 1 1 d .
H9A H 0.427(6) -0.200(3) 0.448(2) 0.091(11) Uiso 1 1 d .
H10A H 0.225(4) -0.054(2) 0.4842(16) 0.081(10) Uiso 1 1 d D
H11A H 0.954(6) 0.400(3) 0.171(2) 0.101(12) Uiso 1 1 d .
H12A H 1.247(5) 0.279(2) 0.206(2) 0.081(10) Uiso 1 1 d .
H9B H 0.565(6) -0.200(3) 0.543(2) 0.101(12) Uiso 1 1 d .
H10B H 0.292(4) -0.095(2) 0.5888(16) 0.064(8) Uiso 1 1 d .
H11B H 0.908(6) 0.403(3) 0.276(2) 0.113(14) Uiso 1 1 d .
H12B H 1.206(5) 0.305(3) 0.305(2) 0.094(11) Uiso 1 1 d .

loop_
_atom_site_aniso_label
_atom_site_aniso_U_11
_atom_site_aniso_U_22
_atom_site_aniso_U_33
_atom_site_aniso_U_23
_atom_site_aniso_U_13
_atom_site_aniso_U_12
O1 0.0767(14) 0.0408(11) 0.0662(11) 0.0035(10) 0.0280(11) 0.0072(11)
O2 0.0639(13) 0.0474(11) 0.0458(10) 0.0000(9) 0.0195(9) 0.0027(10)
O3 0.0495(11) 0.0490(10) 0.0458(10) 0.0133(9) -0.0076(9) -0.0029(9)
O4 0.0398(10) 0.0443(10) 0.0508(10) 0.0033(8) 0.0046(9) 0.0020(8)
C1 0.0348(14) 0.0450(15) 0.0398(13) 0.0003(12) 0.0026(12) 0.0042(14)
C2 0.0491(16) 0.0409(14) 0.0392(13) 0.0031(12) 0.0121(12) 0.0054(13)
C3 0.0522(17) 0.0625(19) 0.0358(14) 0.0023(14) -0.0044(13) 0.0041(16)
C4 0.0500(18) 0.0540(18) 0.0346(13) -0.0062(14) 0.0008(12) -0.0082(14)
C5 0.0478(15) 0.0321(13) 0.0387(13) -0.0055(12) -0.0001(12) 0.0029(13)
C6 0.0400(14) 0.0375(13) 0.0347(12) 0.0023(11) -0.0001(12) 0.0012(12)
C7 0.0569(17) 0.0501(15) 0.0309(13) -0.0080(13) 0.0000(13) -0.0049(14)
C8 0.0493(16) 0.0443(15) 0.0458(14) -0.0084(13) -0.0061(13) -0.0106(15)
C9 0.068(2) 0.0499(18) 0.0591(19) -0.0005(17) -0.0002(18) -0.0085(18)
C10 0.0556(19) 0.066(2) 0.0589(19) 0.0067(18) 0.0088(17) -0.0026(17)
C11 0.0575(19) 0.0459(17) 0.074(2) 0.0114(19) -0.0067(19) -0.0080(16)
C12 0.052(2) 0.061(2) 0.060(2) 0.0087(17) -0.0040(17) -0.0126(17)

loop_
_atom_type_symbol
_atom_type_description
_atom_type_scat_dispersion_real
_atom_type_scat_dispersion_imag
_atom_type_scat_source
C C 0.0033 0.0000 'International Tables Vol C Tables 4.2.6.8 and 6.1.1.4'
H H 0.0000 0.0000 'International Tables Vol C Tables 4.2.6.8 and 6.1.1.4'
O O 0.0106 0.0000 'International Tables Vol C Tables 4.2.6.8 and 6.1.1.4'

loop_
_geom_angle_atom_site_label_1
_geom_angle_atom_site_label_2
_geom_angle_atom_site_label_3
_geom_angle
C9 O1 C2 109.4(2)
C10 O2 C2 106.5(2)
C6 O3 C11 106.61(18)
C6 O4 C12 107.84(19)
C8 C1 C5 103.58(19)
C8 C1 C2 115.6(2)
C5 C1 C2 105.6(2)
C8 C1 H1 110.1(14)
C5 C1 H1 113.5(14)
C2 C1 H1 108.5(14)
O1 C2 O2 105.24(19)
O1 C2 C3 111.4(2)
O2 C2 C3 110.74(19)
O1 C2 C1 112.8(2)
O2 C2 C1 112.6(2)
C3 C2 C1 104.3(2)
C4 C3 C2 112.7(3)
C4 C3 H3 128.3(15)
C2 C3 H3 118.8(15)
C3 C4 C5 113.2(3)
C3 C4 H4 122.8(15)
C5 C4 H4 124.0(15)
C4 C5 C1 104.1(2)
C4 C5 C6 114.5(2)
C1 C5 C6 106.37(19)
C4 C5 H5 109.8(13)
C1 C5 H5 114.0(14)
C6 C5 H5 108.1(13)
O3 C6 O4 104.80(19)
O3 C6 C7 111.38(18)
O4 C6 C7 110.9(2)
O3 C6 C5 113.03(19)
O4 C6 C5 113.34(19)
C7 C6 C5 103.6(2)
C8 C7 C6 113.3(2)
C8 C7 H7 126.7(15)
C6 C7 H7 120.0(15)
C7 C8 C1 113.1(2)
C7 C8 H8 125.7(14)
C1 C8 H8 121.2(14)
O1 C9 C10 104.8(2)
O1 C9 H9A 110.8(19)
C10 C9 H9A 105(2)
O1 C9 H9B 113(2)
C10 C9 H9B 109.1(19)
H9A C9 H9B 113(2)
O2 C10 C9 103.6(2)
O2 C10 H10A 106.9(16)
C9 C10 H10A 113.2(17)
O2 C10 H10B 109.2(15)
C9 C10 H10B 111.2(16)
H10A C10 H10B 112(2)
O3 C11 C12 104.7(2)
O3 C11 H11A 105(2)
C12 C11 H11A 119(2)
O3 C11 H11B 105(2)
C12 C11 H11B 110(2)
H11A C11 H11B 111(3)
O4 C12 C11 105.6(2)
O4 C12 H12A 111.6(17)
C11 C12 H12A 113.3(17)
O4 C12 H12B 109.0(19)
C11 C12 H12B 113(2)
H12A C12 H12B 104(3)

loop_
_geom_bond_atom_site_label_1
_geom_bond_atom_site_label_2
_geom_bond_distance
O1 C9 1.416(3)
O1 C2 1.423(3)
O2 C10 1.419(3)
O2 C2 1.425(3)
O3 C6 1.413(3)
O3 C11 1.423(3)
O4 C6 1.417(3)
O4 C12 1.422(3)
C1 C8 1.499(3)
C1 C5 1.542(3)
C1 C2 1.556(3)
C1 H1 0.91(2)
C2 C3 1.483(4)
C3 C4 1.306(4)
C3 H3 0.99(3)
C4 C5 1.491(3)
C4 H4 0.98(3)
C5 C6 1.559(3)
C5 H5 0.96(2)
C6 C7 1.486(3)
C7 C8 1.306(3)
C7 H7 0.91(2)
C8 H8 0.96(2)
C9 C10 1.488(4)
C9 H9A 0.96(3)
C9 H9B 0.97(3)
C10 H10A 1.010(17)
C10 H10B 0.98(2)
C11 C12 1.487(4)
C11 H11A 0.96(3)
C11 H11B 0.94(3)
C12 H12A 0.98(3)
C12 H12B 0.93(3)

loop_
_geom_torsion_atom_site_label_1
_geom_torsion_atom_site_label_2
_geom_torsion_atom_site_label_3
_geom_torsion_atom_site_label_4
_geom_torsion
C9 O1 C2 O2 12.2(3)
C9 O1 C2 C3 132.2(3)
C9 O1 C2 C1 -110.9(2)
C10 O2 C2 O1 -28.5(3)
C10 O2 C2 C3 -148.9(2)
C10 O2 C2 C1 94.7(3)
C8 C1 C2 O1 -9.6(3)
C5 C1 C2 O1 -123.5(2)
C8 C1 C2 O2 -128.5(2)
C5 C1 C2 O2 117.6(2)
C8 C1 C2 C3 111.3(2)
C5 C1 C2 C3 -2.5(2)
O1 C2 C3 C4 123.4(3)
O2 C2 C3 C4 -119.9(2)
C1 C2 C3 C4 1.5(3)
C2 C3 C4 C5 0.3(3)
C3 C4 C5 C1 -1.9(3)
C3 C4 C5 C6 -117.6(3)
C8 C1 C5 C4 -119.3(2)
C2 C1 C5 C4 2.6(2)
C8 C1 C5 C6 2.0(3)
C2 C1 C5 C6 123.97(19)
C11 O3 C6 O4 -33.3(3)
C11 O3 C6 C7 -153.3(2)
C11 O3 C6 C5 90.5(3)
C12 O4 C6 O3 27.1(2)
C12 O4 C6 C7 147.4(2)
C12 O4 C6 C5 -96.6(2)
C4 C5 C6 O3 -126.8(2)
C1 C5 C6 O3 118.8(2)
C4 C5 C6 O4 -7.7(3)
C1 C5 C6 O4 -122.1(2)
C4 C5 C6 C7 112.6(2)
C1 C5 C6 C7 -1.9(2)
O3 C6 C7 C8 -120.8(2)
O4 C6 C7 C8 122.9(3)
C5 C6 C7 C8 1.0(3)
C6 C7 C8 C1 0.3(3)
C5 C1 C8 C7 -1.5(3)
C2 C1 C8 C7 -116.5(3)
C2 O1 C9 C10 7.8(3)
C2 O2 C10 C9 33.0(3)
O1 C9 C10 O2 -24.8(3)
C6 O3 C11 C12 26.3(3)
C6 O4 C12 C11 -10.8(3)
O3 C11 C12 O4 -9.4(4)

loop_
_cod_related_entry_id
_cod_related_entry_code
_cod_related_entry_database
1 30651498 ChemSpider
